data_4077664
loop_
_publ_author_name
'Carmona, Daniel'
'Ferrer, Joaquina'
'Arilla, Jos\'e M.'
'Reyes, Josefa'
'Lahoz, Fernando J.'
'Elipe, Sergio'
'Modrego, F. Javier'
'Oro, Luis A.'

_publ_section_title
;
 Synthesis, Characterization, and Theoretical Studies on Heterobinuclear
 (p-cymene)Os(\m-pz)2M (M = Ir, Rh; Hpz = Pyrazole) Complexes
;
_journal_issue 5
_journal_name_full Organometallics
_journal_page_first 798
_journal_paper_doi 10.1021/om990624h
_journal_volume 19
_journal_year 2000
_chemical_formula_moiety 'C17 H20 I N4 O Os Rh'
_chemical_formula_structural '[(C10 H14) Os (C3 H3 N2)2 Rh I (C O)]'
_chemical_formula_sum 'C17 H20 I N4 O Os Rh'
_chemical_formula_weight 716.38
_chemical_name_systematic
;
 iodo-carbonyl-(eta$6!-p-cymene)-bis-(mu!2$-pyrazolyl-N,N')-
 rhodium(i)-osmium(ii)
;
_space_group_IT_number 14
_symmetry_cell_setting monoclinic
_symmetry_space_group_name_Hall '-P 2ybc'
_symmetry_space_group_name_H-M 'P 1 21/c 1'
_atom_sites_solution_hydrogens geom
_atom_sites_solution_primary direct
_atom_sites_solution_secondary difmap
_audit_creation_method SHELXL-97
_cell_angle_alpha 90.00
_cell_angle_beta 102.544(12)
_cell_angle_gamma 90.00
_cell_formula_units_Z 4
_cell_length_a 9.2213(15)
_cell_length_b 13.577(2)
_cell_length_c 16.009(2)
_cell_measurement_reflns_used 47
_cell_measurement_temperature 200.0(2)
_cell_measurement_theta_max 18.5
_cell_measurement_theta_min 12.7
_cell_volume 1956.4(5)
_computing_cell_refinement 'DIF4 (Stoe)'
_computing_data_collection 'DIF4 (Stoe)'
_computing_data_reduction 'REDU4 (Stoe)'
_computing_molecular_graphics 'XP, SHELXTL v. 5 (Siemens)'
_computing_publication_material 'CIFTAB (Sheldrick, 1997)'
_computing_structure_refinement 'SHELXL-97 (Sheldrick, 1997)'
_computing_structure_solution 'SHELXS-97 (Sheldrick, 1997)'
_diffrn_ambient_temperature 200.0(2)
_diffrn_measured_fraction_theta_full 0.954
_diffrn_measured_fraction_theta_max 0.954
_diffrn_measurement_device 'four-circle diffractometer'
_diffrn_measurement_device_type 'Siemens-Stoe AED2'
_diffrn_measurement_method '\w/2\q scans'
_diffrn_radiation_monochromator graphite
_diffrn_radiation_source 'normal focus Mo sealed tube'
_diffrn_radiation_type MoK\a
_diffrn_radiation_wavelength 0.71073
_diffrn_reflns_av_R_equivalents 0.0582
_diffrn_reflns_av_sigmaI/netI 0.0921
_diffrn_reflns_limit_h_max 10
_diffrn_reflns_limit_h_min -5
_diffrn_reflns_limit_k_max 16
_diffrn_reflns_limit_k_min 0
_diffrn_reflns_limit_l_max 19
_diffrn_reflns_limit_l_min -19
_diffrn_reflns_number 5803
_diffrn_reflns_theta_full 25.02
_diffrn_reflns_theta_max 25.02
_diffrn_reflns_theta_min 1.99
_diffrn_standards_decay_% 'no decay'
_diffrn_standards_interval_time 55
_diffrn_standards_number 3
_exptl_absorpt_coefficient_mu 8.922
_exptl_absorpt_correction_T_max 0.062
_exptl_absorpt_correction_T_min 0.035
_exptl_absorpt_correction_type '\y scans'
_exptl_absorpt_process_details
;
 Azimuthal psi-scans of 12 reflections at 10\% intervals.
 Data corrected with the program: XPREP, SHELXTL v. 5 (Siemens)
;
_exptl_crystal_colour orange
_exptl_crystal_density_diffrn 2.432
_exptl_crystal_density_meas ?
_exptl_crystal_density_method 'not measured'
_exptl_crystal_description 'prismatic block'
_exptl_crystal_F_000 1328
_exptl_crystal_size_max 0.26
_exptl_crystal_size_mid 0.20
_exptl_crystal_size_min 0.14
_refine_diff_density_max 0.452
_refine_diff_density_min -0.338
_refine_diff_density_rms 0.077
_refine_ls_extinction_method none
_refine_ls_goodness_of_fit_ref 0.973
_refine_ls_hydrogen_treatment mixed
_refine_ls_matrix_type full
_refine_ls_number_parameters 232
_refine_ls_number_reflns 3438
_refine_ls_number_restraints 30
_refine_ls_restrained_S_all 0.971
_refine_ls_R_factor_all 0.0809
_refine_ls_R_factor_gt 0.0425
_refine_ls_shift/su_max 0.001
_refine_ls_shift/su_mean 0.000
_refine_ls_structure_factor_coef Fsqd
_refine_ls_weighting_details 'calc w=3D1/[\s^2^(Fo^2^)+(0.0151P)^2^+0.0000P] where P=3D(Fo^2^+2Fc^2^)/3'
_refine_ls_weighting_scheme calc
_refine_ls_wR_factor_gt 0.0600
_refine_ls_wR_factor_ref 0.0675
_reflns_number_gt 2381
_reflns_number_total 3438
_reflns_threshold_expression >2sigma(I)
_cod_data_source_file om990624h.cif
_cod_data_source_block compound12
_cod_depositor_comments
;
The following automatic conversions were performed:

'_exptl_crystal_density_meas' value 'not measured' was changed to '?'
- the value is perceived as not measured.

Automatic conversion script
Id: cif_fix_values 3008 2015-01-20 13:52:24Z robertas 
;
_cod_original_cell_volume 1956.5(5)
_cod_database_code 4077664

loop_
_symmetry_equiv_pos_as_xyz
'x, y, z'
'-x, y+1/2, -z+1/2'
'-x, -y, -z'
'x, -y-1/2, z-1/2'

loop_
_atom_site_label
_atom_site_type_symbol
_atom_site_fract_x
_atom_site_fract_y
_atom_site_fract_z
_atom_site_U_iso_or_equiv
_atom_site_adp_type
_atom_site_occupancy
_atom_site_calc_flag
_atom_site_refinement_flags
Os Os 0.27151(5) 0.12425(3) 0.24181(2) 0.02062(11) Uani 1 d .
Rh Rh 0.17882(9) 0.04694(6) 0.08429(5) 0.0206(2) Uani 1 d .
I I -0.08081(8) -0.02781(5) 0.10219(4) 0.02695(18) Uani 1 d .
N1 N 0.4189(9) 0.1592(6) 0.1655(5) 0.026(2) Uani 1 d .
N2 N 0.3726(8) 0.1178(6) 0.0881(5) 0.0232(19) Uani 1 d .
C1 C 0.5511(12) 0.2040(8) 0.1679(7) 0.034(3) Uani 1 d U
H1 H 0.6218 0.2432 0.2133 0.015(10) Uiso 1 d R
C2 C 0.5889(13) 0.1862(9) 0.0906(7) 0.041(3) Uani 1 d .
H2 H 0.6613 0.2212 0.0785 0.015(10) Uiso 1 d R
C3 C 0.4791(12) 0.1330(9) 0.0429(6) 0.030(3) Uani 1 d U
H3 H 0.4785 0.1131 -0.0155 0.015(10) Uiso 1 d R
N3 N 0.1344(9) 0.2217(6) 0.1634(5) 0.0209(19) Uani 1 d .
N4 N 0.0902(8) 0.1861(6) 0.0824(5) 0.022(2) Uani 1 d .
C4 C 0.0599(11) 0.3058(8) 0.1684(6) 0.028(3) Uani 1 d .
H4 H 0.0568 0.3504 0.2183 0.015(10) Uiso 1 d R
C5 C -0.0285(12) 0.3260(8) 0.0896(6) 0.029(3) Uani 1 d .
H5 H -0.0880 0.3906 0.0571 0.015(10) Uiso 1 d R
C6 C -0.0106(12) 0.2471(8) 0.0382(7) 0.032(3) Uani 1 d .
H6 H -0.0424 0.2496 -0.0179 0.015(10) Uiso 1 d R
C7 C 0.1360(13) 0.1158(10) 0.3385(6) 0.036(3) Uani 1 d U
C8 C 0.1769(12) 0.0213(8) 0.3176(6) 0.025(2) Uani 1 d .
H8 H 0.1049 -0.0226 0.2861 0.017(11) Uiso 1 d R
C9 C 0.3307(11) -0.0067(9) 0.3228(6) 0.028(3) Uani 1 d .
H9 H 0.3234 -0.0749 0.2922 0.017(11) Uiso 1 d R
C10 C 0.4386(12) 0.0619(8) 0.3485(6) 0.028(3) Uani 1 d .
C11 C 0.4016(12) 0.1609(8) 0.3691(6) 0.025(3) Uani 1 d .
H11 H 0.4900 0.2119 0.3702 0.017(11) Uiso 1 d R
C12 C 0.2538(11) 0.1856(9) 0.3659(5) 0.027(3) Uani 1 d .
H12 H 0.2193 0.2628 0.3676 0.017(11) Uiso 1 d R
C13 C -0.0262(11) 0.1461(9) 0.3279(6) 0.035(3) Uani 1 d U
H13A H -0.0865 0.1120 0.2783 0.050(12) Uiso 1 calc R
H13B H -0.0353 0.2174 0.3190 0.050(12) Uiso 1 calc R
H13C H -0.0611 0.1282 0.3795 0.050(12) Uiso 1 calc R
C14 C 0.6028(12) 0.0365(9) 0.3509(6) 0.033(3) Uani 1 d .
H14 H 0.6465 0.1019 0.3443 0.017(11) Uiso 1 d R
C15 C 0.6255(12) -0.0315(9) 0.2786(7) 0.047(3) Uani 1 d .
H15A H 0.5825 -0.0962 0.2852 0.050(12) Uiso 1 calc R
H15B H 0.7320 -0.0386 0.2808 0.050(12) Uiso 1 calc R
H15C H 0.5766 -0.0031 0.2233 0.050(12) Uiso 1 calc R
C16 C 0.6704(15) -0.0061(13) 0.4380(7) 0.075(5) Uani 1 d .
H16A H 0.6220 -0.0688 0.4452 0.050(12) Uiso 1 calc R
H16B H 0.6561 0.0401 0.4826 0.050(12) Uiso 1 calc R
H16C H 0.7769 -0.0170 0.4426 0.050(12) Uiso 1 calc R
C17 C 0.2660(12) -0.0752(9) 0.1108(6) 0.029(3) Uani 1 d U
O1 O 0.3148(9) -0.1487(6) 0.1286(5) 0.039(2) Uani 1 d .

loop_
_atom_site_aniso_label
_atom_site_aniso_U_11
_atom_site_aniso_U_22
_atom_site_aniso_U_33
_atom_site_aniso_U_23
_atom_site_aniso_U_13
_atom_site_aniso_U_12
Os 0.0211(2) 0.0201(2) 0.02062(19) -0.0019(2) 0.00447(15) -0.0022(2)
Rh 0.0236(5) 0.0186(4) 0.0199(4) -0.0012(4) 0.0055(3) 0.0001(4)
I 0.0296(4) 0.0297(4) 0.0227(3) -0.0022(3) 0.0080(3) -0.0055(4)
N1 0.024(5) 0.029(5) 0.026(5) 0.002(4) 0.011(4) -0.003(4)
N2 0.023(5) 0.017(4) 0.029(4) 0.007(4) 0.003(4) -0.002(4)
C1 0.028(7) 0.025(6) 0.045(7) 0.000(6) -0.002(6) -0.015(6)
C2 0.037(8) 0.041(8) 0.051(7) 0.008(7) 0.025(6) -0.005(7)
C3 0.034(6) 0.036(6) 0.026(5) 0.014(5) 0.018(5) 0.004(6)
N3 0.019(5) 0.020(5) 0.026(4) -0.006(4) 0.009(4) -0.003(4)
N4 0.014(5) 0.028(5) 0.022(4) 0.002(4) 0.000(4) -0.001(4)
C4 0.031(7) 0.023(6) 0.030(6) -0.005(5) 0.008(5) 0.002(6)
C5 0.032(7) 0.024(6) 0.032(6) -0.001(5) 0.007(5) 0.009(6)
C6 0.038(7) 0.029(7) 0.027(6) 0.004(5) 0.000(5) 0.005(6)
C7 0.046(7) 0.051(7) 0.015(5) -0.005(5) 0.013(5) -0.009(6)
C8 0.032(7) 0.026(6) 0.015(5) 0.004(5) 0.004(5) -0.007(6)
C9 0.029(7) 0.035(7) 0.018(5) 0.002(5) -0.002(5) -0.013(6)
C10 0.032(7) 0.030(7) 0.021(5) 0.003(5) 0.003(5) 0.013(6)
C11 0.021(6) 0.033(7) 0.017(5) -0.005(5) -0.004(5) -0.005(5)
C12 0.030(7) 0.033(7) 0.019(5) -0.002(5) 0.006(5) 0.000(6)
C13 0.023(5) 0.049(6) 0.038(5) -0.014(5) 0.015(4) 0.008(5)
C14 0.031(7) 0.039(7) 0.027(6) 0.011(6) 0.001(5) -0.008(6)
C15 0.025(7) 0.048(8) 0.068(8) 0.011(7) 0.012(6) 0.011(7)
C16 0.051(9) 0.123(15) 0.049(8) 0.023(9) 0.002(7) 0.026(10)
C17 0.021(6) 0.043(8) 0.020(5) -0.005(5) 0.000(5) -0.014(6)
O1 0.045(6) 0.024(5) 0.045(5) 0.006(4) 0.002(4) 0.007(4)

loop_
_atom_type_symbol
_atom_type_description
_atom_type_scat_dispersion_real
_atom_type_scat_dispersion_imag
_atom_type_scat_source
C C 0.0033 0.0016 'International Tables Vol C Tables 4.2.6.8 and 6.1.1.4'
H H 0.0000 0.0000 'International Tables Vol C Tables 4.2.6.8 and 6.1.1.4'
N N 0.0061 0.0033 'International Tables Vol C Tables 4.2.6.8 and 6.1.1.4'
O O 0.0106 0.0060 'International Tables Vol C Tables 4.2.6.8 and 6.1.1.4'
Rh Rh -1.1178 0.9187 'International Tables Vol C Tables 4.2.6.8 and 6.1.1.4'
I I -0.4742 1.8119 'International Tables Vol C Tables 4.2.6.8 and 6.1.1.4'
Os Os -1.2165 7.6030 'International Tables Vol C Tables 4.2.6.8 and 6.1.1.4'

loop_
_geom_angle_atom_site_label_1
_geom_angle_atom_site_label_2
_geom_angle_atom_site_label_3
_geom_angle
_geom_angle_site_symmetry_3
N3 Os N1 83.5(3) .
N3 Os C8 119.4(4) .
N1 Os C8 151.5(4) .
N3 Os C11 124.2(4) .
N1 Os C11 101.5(4) .
C8 Os C11 80.2(4) .
N3 Os C12 98.7(4) .
N1 Os C12 129.4(4) .
C8 Os C12 67.5(4) .
C11 Os C12 37.1(3) .
N3 Os C7 95.5(4) .
N1 Os C7 167.4(4) .
C8 Os C7 37.5(4) .
C11 Os C7 68.6(4) .
C12 Os C7 38.2(4) .
N3 Os C9 157.0(3) .
N1 Os C9 115.0(4) .
C8 Os C9 39.0(4) .
C11 Os C9 67.6(4) .
C12 Os C9 80.3(4) .
C7 Os C9 69.4(4) .
N3 Os C10 162.2(4) .
N1 Os C10 96.2(4) .
C8 Os C10 67.4(4) .
C11 Os C10 38.4(4) .
C12 Os C10 67.8(4) .
C7 Os C10 81.0(4) .
C9 Os C10 36.0(4) .
N3 Os Rh 69.6(2) .
N1 Os Rh 69.7(2) .
C8 Os Rh 100.9(3) .
C11 Os Rh 163.7(3) .
C12 Os Rh 157.7(3) .
C7 Os Rh 121.8(3) .
C9 Os Rh 103.0(3) .
C10 Os Rh 127.0(3) .
C17 Rh N2 94.7(4) .
C17 Rh N4 167.9(4) .
N2 Rh N4 84.8(3) .
C17 Rh I 89.4(3) .
N2 Rh I 170.2(2) .
N4 Rh I 89.3(2) .
C17 Rh Os 95.8(3) .
N2 Rh Os 71.8(2) .
N4 Rh Os 72.6(2) .
I Rh Os 99.04(3) .
C17 Rh I 100.1(3) 3
N2 Rh I 98.5(2) 3
N4 Rh I 91.9(2) 3
I Rh I 89.45(3) 3
Os Rh I 162.02(4) 3
Rh I Rh 90.55(3) 3
N2 N1 C1 108.6(8) .
N2 N1 Os 109.3(6) .
C1 N1 Os 141.9(7) .
N1 N2 C3 107.9(8) .
N1 N2 Rh 109.2(6) .
C3 N2 Rh 142.7(7) .
N1 C1 C2 107.3(10) .
N1 C1 H1 133.6 .
C2 C1 H1 119.1 .
C3 C2 C1 107.4(10) .
C3 C2 H2 133.2 .
C1 C2 H2 117.3 .
C2 C3 N2 108.8(9) .
C2 C3 H3 122.9 .
N2 C3 H3 128.2 .
C4 N3 N4 107.9(8) .
C4 N3 Os 139.9(7) .
N4 N3 Os 111.7(6) .
C6 N4 N3 108.4(8) .
C6 N4 Rh 144.2(7) .
N3 N4 Rh 106.0(6) .
N3 C4 C5 108.9(9) .
N3 C4 H4 131.3 .
C5 C4 H4 119.7 .
C4 C5 C6 105.5(9) .
C4 C5 H5 136.7 .
C6 C5 H5 116.6 .
N4 C6 C5 109.1(9) .
N4 C6 H6 127.2 .
C5 C6 H6 121.3 .
C8 C7 C12 117.0(10) .
C8 C7 C13 122.0(11) .
C12 C7 C13 121.0(11) .
C8 C7 Os 69.8(6) .
C12 C7 Os 70.9(6) .
C13 C7 Os 127.1(7) .
C7 C8 C9 122.5(10) .
C7 C8 Os 72.7(6) .
C9 C8 Os 72.1(6) .
C7 C8 H8 120.6 .
C9 C8 H8 115.2 .
Os C8 H8 115.4 .
C10 C9 C8 118.7(11) .
C10 C9 Os 72.3(6) .
C8 C9 Os 68.9(6) .
C10 C9 H9 135.9 .
C8 C9 H9 104.1 .
Os C9 H9 117.3 .
C9 C10 C11 120.9(10) .
C9 C10 C14 120.3(10) .
C11 C10 C14 118.8(10) .
C9 C10 Os 71.7(6) .
C11 C10 Os 70.1(6) .
C14 C10 Os 128.4(7) .
C12 C11 C10 119.6(10) .
C12 C11 Os 71.7(5) .
C10 C11 Os 71.6(6) .
C12 C11 H11 125.6 .
C10 C11 H11 113.0 .
Os C11 H11 115.2 .
C11 C12 C7 121.4(11) .
C11 C12 Os 71.2(5) .
C7 C12 Os 70.9(5) .
C11 C12 H12 121.0 .
C7 C12 H12 115.8 .
Os C12 H12 117.7 .
C7 C13 H13A 109.5 .
C7 C13 H13B 109.5 .
H13A C13 H13B 109.5 .
C7 C13 H13C 109.5 .
H13A C13 H13C 109.5 .
H13B C13 H13C 109.5 .
C16 C14 C15 111.7(11) .
C16 C14 C10 108.2(9) .
C15 C14 C10 114.2(9) .
C16 C14 H14 110.2 .
C15 C14 H14 109.6 .
C10 C14 H14 102.5 .
C14 C15 H15A 109.5 .
C14 C15 H15B 109.5 .
H15A C15 H15B 109.5 .
C14 C15 H15C 109.5 .
H15A C15 H15C 109.5 .
H15B C15 H15C 109.5 .
C14 C16 H16A 109.5 .
C14 C16 H16B 109.5 .
H16A C16 H16B 109.5 .
C14 C16 H16C 109.5 .
H16A C16 H16C 109.5 .
H16B C16 H16C 109.5 .
O1 C17 Rh 177.5(11) .

loop_
_geom_bond_atom_site_label_1
_geom_bond_atom_site_label_2
_geom_bond_distance
_geom_bond_site_symmetry_2
Os N3 2.058(8) .
Os N1 2.070(8) .
Os C8 2.156(10) .
Os C11 2.185(9) .
Os C12 2.192(9) .
Os C7 2.193(10) .
Os C9 2.198(10) .
Os C10 2.206(10) .
Os Rh 2.6936(9) .
Rh C17 1.851(13) .
Rh N2 2.019(8) .
Rh N4 2.056(9) .
Rh I 2.6725(11) .
Rh I 2.9369(10) 3
I Rh 2.9369(10) 3
N1 N2 1.343(10) .
N1 C1 1.355(12) .
N2 C3 1.356(12) .
C1 C2 1.378(14) .
C1 H1 1.0154 .
C2 C3 1.340(14) .
C2 H2 0.8752 .
C3 H3 0.9721 .
N3 C4 1.343(12) .
N3 N4 1.362(10) .
N4 C6 1.328(12) .
C4 C5 1.373(13) .
C4 H4 1.0079 .
C5 C6 1.382(13) .
C5 H5 1.1026 .
C6 H6 0.8830 .
C7 C8 1.398(15) .
C7 C12 1.436(15) .
C7 C13 1.525(14) .
C8 C9 1.453(14) .
C8 H8 0.9510 .
C9 C10 1.360(14) .
C9 H9 1.0428 .
C10 C11 1.443(14) .
C10 C14 1.545(14) .
C11 C12 1.394(13) .
C11 H11 1.0673 .
C12 H12 1.0966 .
C13 H13A 0.9800 .
C13 H13B 0.9800 .
C13 H13C 0.9800 .
C14 C16 1.513(14) .
C14 C15 1.530(15) .
C14 H14 0.9900 .
C15 H15A 0.9800 .
C15 H15B 0.9800 .
C15 H15C 0.9800 .
C16 H16A 0.9800 .
C16 H16B 0.9800 .
C16 H16C 0.9800 .
C17 O1 1.107(13) .
